data_7055903
loop_
_publ_author_name
'Saha, Pinaki'
'Samanta, Debasish'
'Ghosh, Prasanta'

_publ_section_title
;
 Glyoxalbis(2-methylmercaptoanil) complexes of nickel and ruthenium:
 radical versus non-radical states
;
_journal_issue 3
_journal_name_full 'New J. Chem.'
_journal_page_first 1149
_journal_paper_doi 10.1039/C6NJ02903E
_journal_volume 41
_journal_year 2017
_chemical_formula_moiety 'C16 H16 N2 S2'
_chemical_formula_sum 'C16 H16 N2 S2'
_chemical_formula_weight 300.43
_chemical_name_systematic gmma
_space_group_crystal_system monoclinic
_space_group_IT_number 14
_space_group_name_Hall '-P 2yn'
_space_group_name_H-M_alt 'P 1 21/n 1'
_symmetry_space_group_name_Hall '-P 2yn'
_symmetry_space_group_name_H-M 'P 1 21/n 1'
_atom_sites_solution_hydrogens geom
_audit_creation_method SHELXL-2014/6
_audit_update_record
;
2016-12-11 deposited with the CCDC.
2016-12-15 downloaded from the CCDC.
;
_cell_angle_alpha 90
_cell_angle_beta 92.039(3)
_cell_angle_gamma 90
_cell_formula_units_Z 2
_cell_length_a 7.7900(4)
_cell_length_b 5.2518(3)
_cell_length_c 18.1070(10)
_cell_measurement_reflns_used 4962
_cell_measurement_temperature 293(2)
_cell_measurement_theta_max 26.38
_cell_measurement_theta_min 2.81
_cell_volume 740.32(7)
_computing_cell_refinement 'Bruker SAINT'
_computing_data_collection 'Bruker APEX2'
_computing_data_reduction 'Bruker SAINT'
_computing_molecular_graphics 'Bruker SHELXTL'
_computing_publication_material 'Bruker SHELXTL'
_computing_structure_refinement 'SHELXL-2014/7 (Sheldrick, 2014)'
_computing_structure_solution 'SHELXS-97 (Sheldrick 2008)'
_diffrn_ambient_temperature 293(2)
_diffrn_measured_fraction_theta_full 0.998
_diffrn_measured_fraction_theta_max 0.993
_diffrn_measurement_device_type 'Bruker AXS Enraf-Nonius KappaCCD'
_diffrn_radiation_type MoK\a
_diffrn_radiation_wavelength 0.71073
_diffrn_reflns_av_R_equivalents 0.0385
_diffrn_reflns_av_unetI/netI 0.0262
_diffrn_reflns_Laue_measured_fraction_full 0.998
_diffrn_reflns_Laue_measured_fraction_max 0.993
_diffrn_reflns_limit_h_max 9
_diffrn_reflns_limit_h_min -9
_diffrn_reflns_limit_k_max 6
_diffrn_reflns_limit_k_min -6
_diffrn_reflns_limit_l_max 22
_diffrn_reflns_limit_l_min -22
_diffrn_reflns_number 9939
_diffrn_reflns_point_group_measured_fraction_full 0.998
_diffrn_reflns_point_group_measured_fraction_max 0.993
_diffrn_reflns_theta_full 25.242
_diffrn_reflns_theta_max 26.407
_diffrn_reflns_theta_min 4.040
_exptl_absorpt_coefficient_mu 0.350
_exptl_absorpt_correction_type multi-scan
_exptl_absorpt_process_details 'APEX2 (Bruker AXS Inc. 2007)'
_exptl_crystal_colour yellow
_exptl_crystal_density_diffrn 1.348
_exptl_crystal_description prism
_exptl_crystal_F_000 316
_exptl_crystal_size_max 0.290
_exptl_crystal_size_mid 0.220
_exptl_crystal_size_min 0.180
_exptl_transmission_factor_max 0.932
_exptl_transmission_factor_min 0.905
_refine_diff_density_max 0.212
_refine_diff_density_min -0.384
_refine_diff_density_rms 0.048
_refine_ls_extinction_method none
_refine_ls_goodness_of_fit_ref 0.969
_refine_ls_hydrogen_treatment constr
_refine_ls_matrix_type full
_refine_ls_number_parameters 92
_refine_ls_number_reflns 1518
_refine_ls_number_restraints 0
_refine_ls_restrained_S_all 0.969
_refine_ls_R_factor_all 0.0545
_refine_ls_R_factor_gt 0.0409
_refine_ls_shift/su_max 0.001
_refine_ls_shift/su_mean 0.000
_refine_ls_structure_factor_coef Fsqd
_refine_ls_weighting_details 'w=1/[\s^2^(Fo^2^)+(0.0594P)^2^+0.4286P] where P=(Fo^2^+2Fc^2^)/3'
_refine_ls_weighting_scheme calc
_refine_ls_wR_factor_gt 0.1043
_refine_ls_wR_factor_ref 0.1142
_reflns_Friedel_coverage 0.000
_reflns_number_gt 1211
_reflns_number_total 1518
_reflns_threshold_expression 'I > 2\s(I)'
_cod_data_source_file c6nj02903e2.cif
_cod_data_source_block gmma
_cod_depositor_comments 'Adding full bibliography for 7055903--7055906.cif.'
_cod_database_code 7055903
_shelx_space_group_comment
;
The symmetry employed for this shelxl refinement is uniquely defined
by the following loop, which should always be used as a source of
symmetry information in preference to the above space-group names.
They are only intended as comments.
;
_shelx_estimated_absorpt_t_min 0.905
_shelx_estimated_absorpt_t_max 0.940
_shelxl_version_number 2014/6

loop_
_space_group_symop_operation_xyz
'x, y, z'
'-x+1/2, y+1/2, -z+1/2'
'-x, -y, -z'
'x-1/2, -y-1/2, z-1/2'

loop_
_atom_site_label
_atom_site_type_symbol
_atom_site_fract_x
_atom_site_fract_y
_atom_site_fract_z
_atom_site_U_iso_or_equiv
_atom_site_adp_type
_atom_site_occupancy
_atom_site_site_symmetry_order
_atom_site_calc_flag
_atom_site_refinement_flags_posn
_atom_site_refinement_flags_adp
S1 S 0.87538(7) 0.56912(11) 0.56970(3) 0.0501(2) Uani 1 1 d . .
C6 C 0.6959(2) 0.5911(3) 0.62517(10) 0.0335(4) Uani 1 1 d . .
N1 N 0.5888(3) 0.2485(4) 0.55068(12) 0.0639(6) Uani 1 1 d . .
C8 C 0.4867(3) 0.0874(4) 0.52975(11) 0.0400(5) Uani 1 1 d . .
H8 H 0.3838 0.0763 0.5540 0.048 Uiso 1 1 calc R U
C1 C 0.5623(3) 0.4191(4) 0.60889(10) 0.0378(5) Uani 1 1 d . .
C3 C 0.3995(3) 0.6015(4) 0.70628(12) 0.0473(5) Uani 1 1 d . .
H3 H 0.3003 0.6059 0.7334 0.057 Uiso 1 1 calc R U
C5 C 0.6788(3) 0.7633(4) 0.68268(11) 0.0420(5) Uani 1 1 d . .
H5 H 0.7673 0.8767 0.6944 0.050 Uiso 1 1 calc R U
C4 C 0.5309(3) 0.7670(4) 0.72259(11) 0.0452(5) Uani 1 1 d . .
H4 H 0.5207 0.8833 0.7609 0.054 Uiso 1 1 calc R U
C2 C 0.4140(3) 0.4283(4) 0.64974(13) 0.0506(6) Uani 1 1 d . .
H2 H 0.3242 0.3165 0.6387 0.061 Uiso 1 1 calc R U
C7 C 1.0031(3) 0.8385(5) 0.59704(15) 0.0582(6) Uani 1 1 d . .
H7A H 0.9382 0.9917 0.5885 0.087 Uiso 1 1 calc R U
H7B H 1.1049 0.8429 0.5687 0.087 Uiso 1 1 calc R U
H7C H 1.0348 0.8253 0.6486 0.087 Uiso 1 1 calc R U

loop_
_atom_site_aniso_label
_atom_site_aniso_U_11
_atom_site_aniso_U_22
_atom_site_aniso_U_33
_atom_site_aniso_U_23
_atom_site_aniso_U_13
_atom_site_aniso_U_12
S1 0.0468(3) 0.0478(4) 0.0567(4) -0.0162(3) 0.0173(2) -0.0114(2)
C6 0.0383(9) 0.0322(10) 0.0300(9) -0.0005(8) 0.0002(7) 0.0008(8)
N1 0.0570(11) 0.0687(14) 0.0674(13) -0.0409(11) 0.0238(10) -0.0273(10)
C8 0.0410(10) 0.0408(11) 0.0383(10) -0.0057(9) 0.0051(8) -0.0071(9)
C1 0.0447(11) 0.0357(10) 0.0331(10) -0.0066(8) 0.0040(8) -0.0045(8)
C3 0.0492(12) 0.0508(13) 0.0426(11) -0.0046(10) 0.0139(9) 0.0037(10)
C5 0.0478(11) 0.0368(11) 0.0412(11) -0.0107(9) -0.0021(9) -0.0015(9)
C4 0.0583(12) 0.0420(12) 0.0354(10) -0.0098(9) 0.0027(9) 0.0093(10)
C2 0.0482(12) 0.0524(13) 0.0522(13) -0.0122(11) 0.0138(10) -0.0141(10)
C7 0.0489(13) 0.0557(14) 0.0702(16) -0.0087(13) 0.0045(11) -0.0179(11)

loop_
_atom_type_symbol
_atom_type_description
_atom_type_scat_dispersion_real
_atom_type_scat_dispersion_imag
_atom_type_scat_source
C C 0.0033 0.0016 'International Tables Vol C Tables 4.2.6.8 and 6.1.1.4'
H H 0.0000 0.0000 'International Tables Vol C Tables 4.2.6.8 and 6.1.1.4'
N N 0.0061 0.0033 'International Tables Vol C Tables 4.2.6.8 and 6.1.1.4'
S S 0.1246 0.1234 'International Tables Vol C Tables 4.2.6.8 and 6.1.1.4'

loop_
_geom_angle_atom_site_label_1
_geom_angle_atom_site_label_2
_geom_angle_atom_site_label_3
_geom_angle
_geom_angle_site_symmetry_1
_geom_angle_site_symmetry_3
C6 S1 C7 103.67(10) . .
C5 C6 C1 119.15(18) . .
C5 C6 S1 124.87(15) . .
C1 C6 S1 115.98(14) . .
C8 N1 C1 124.58(19) . .
N1 C8 C8 124.8(2) . 3_656
N1 C8 H8 117.6 . .
C8 C8 H8 117.6 3_656 .
C2 C1 C6 119.26(18) . .
C2 C1 N1 124.55(18) . .
C6 C1 N1 116.19(17) . .
C4 C3 C2 120.0(2) . .
C4 C3 H3 120.0 . .
C2 C3 H3 120.0 . .
C4 C5 C6 120.35(19) . .
C4 C5 H5 119.8 . .
C6 C5 H5 119.8 . .
C3 C4 C5 120.65(19) . .
C3 C4 H4 119.7 . .
C5 C4 H4 119.7 . .
C3 C2 C1 120.6(2) . .
C3 C2 H2 119.7 . .
C1 C2 H2 119.7 . .
S1 C7 H7A 109.5 . .
S1 C7 H7B 109.5 . .
H7A C7 H7B 109.5 . .
S1 C7 H7C 109.5 . .
H7A C7 H7C 109.5 . .
H7B C7 H7C 109.5 . .

loop_
_geom_bond_atom_site_label_1
_geom_bond_atom_site_label_2
_geom_bond_distance
_geom_bond_site_symmetry_2
S1 C6 1.7544(19) .
S1 C7 1.789(2) .
C6 C5 1.389(3) .
C6 C1 1.402(3) .
N1 C8 1.212(3) .
N1 C1 1.404(3) .
C8 C8 1.436(4) 3_656
C8 H8 0.9300 .
C1 C2 1.394(3) .
C3 C4 1.367(3) .
C3 C2 1.377(3) .
C3 H3 0.9300 .
C5 C4 1.381(3) .
C5 H5 0.9300 .
C4 H4 0.9300 .
C2 H2 0.9300 .
C7 H7A 0.9600 .
C7 H7B 0.9600 .
C7 H7C 0.9600 .
